data_7218642
loop_
_publ_author_name
'Zhong, Wei'
'Xie, Mingshi'
'Li, Yizhi'
'Yan, Hong'

_publ_section_title
;
 Investigation into the reactivity of 16-electron complexes
 Cp#Co(S2C2B10H10) (Cp# = Cp, Cp*) towards methyl diazoacetate and
 toluenesulphonyl azide
;
_journal_name_full 'RSC Adv.'
_journal_paper_doi 10.1039/C4RA13017K
_journal_year 2014
_chemical_formula_sum 'C17 H26 B10 Co N O4 S3'
_chemical_formula_weight 571.60
_chemical_name_systematic
; 
 ? 
;
_space_group_IT_number 2
_symmetry_cell_setting triclinic
_symmetry_space_group_name_Hall '-P 1'
_symmetry_space_group_name_H-M 'P -1'
_atom_sites_solution_hydrogens geom
_atom_sites_solution_primary direct
_atom_sites_solution_secondary difmap
_audit_creation_method SHELXL-97
_cell_angle_alpha 94.3150(10)
_cell_angle_beta 92.6730(10)
_cell_angle_gamma 95.6580(10)
_cell_formula_units_Z 2
_cell_length_a 7.6763(6)
_cell_length_b 10.9331(8)
_cell_length_c 16.1145(12)
_cell_measurement_temperature 296(2)
_cell_volume 1340.03(17)
_computing_structure_refinement 'SHELXL-97 (Sheldrick, 1997)'
_computing_structure_solution 'SHELXS-97 (Sheldrick, 1990)'
_diffrn_ambient_temperature 296(2)
_diffrn_measured_fraction_theta_full 0.979
_diffrn_measured_fraction_theta_max 0.979
_diffrn_radiation_monochromator graphite
_diffrn_radiation_source 'fine-focus sealed tube'
_diffrn_radiation_type MoK\a
_diffrn_radiation_wavelength 0.71073
_diffrn_reflns_av_R_equivalents 0.0398
_diffrn_reflns_av_sigmaI/netI 0.0481
_diffrn_reflns_limit_h_max 8
_diffrn_reflns_limit_h_min -9
_diffrn_reflns_limit_k_max 13
_diffrn_reflns_limit_k_min -13
_diffrn_reflns_limit_l_max 10
_diffrn_reflns_limit_l_min -19
_diffrn_reflns_number 7376
_diffrn_reflns_theta_full 26.00
_diffrn_reflns_theta_max 26.00
_diffrn_reflns_theta_min 1.88
_exptl_absorpt_coefficient_mu 0.900
_exptl_absorpt_correction_T_max 0.835
_exptl_absorpt_correction_T_min 0.784
_exptl_absorpt_correction_type multi-scan
_exptl_absorpt_process_details sadabs
_exptl_crystal_density_diffrn 1.417
_exptl_crystal_density_method 'not measured'
_exptl_crystal_F_000 584
_exptl_crystal_size_max 0.27
_exptl_crystal_size_mid 0.24
_exptl_crystal_size_min 0.20
_refine_diff_density_max 0.285
_refine_diff_density_min -0.234
_refine_diff_density_rms 0.047
_refine_ls_extinction_method none
_refine_ls_goodness_of_fit_ref 1.038
_refine_ls_hydrogen_treatment mixed
_refine_ls_matrix_type full
_refine_ls_number_parameters 367
_refine_ls_number_reflns 5174
_refine_ls_number_restraints 0
_refine_ls_restrained_S_all 1.038
_refine_ls_R_factor_all 0.0447
_refine_ls_R_factor_gt 0.0355
_refine_ls_shift/su_max 0.021
_refine_ls_shift/su_mean 0.000
_refine_ls_structure_factor_coef Fsqd
_refine_ls_weighting_details 'calc w=1/[\s^2^(Fo^2^)+(0.0329P)^2^+0.0000P] where P=(Fo^2^+2Fc^2^)/3'
_refine_ls_weighting_scheme calc
_refine_ls_wR_factor_gt 0.0808
_refine_ls_wR_factor_ref 0.0837
_reflns_number_gt 4087
_reflns_number_total 5174
_reflns_threshold_expression >2sigma(I)
_cod_data_source_file c4ra13017k1.cif
_cod_data_source_block 10
_cod_depositor_comments
;
The following automatic conversions were performed:

'_symmetry_cell_setting' value 'Triclinic' changed to 'triclinic'
according to
/usr/data/users/saulius/crontab/automatic-downloads/rss-feeds/RSC/lib/dictionaries/cif_core.dic
dictionary named 'cif_core.dic' version 2.4.2 from 2011-04-26.

Automatic conversion script
Id: cif_fix_values 2827 2014-09-09 07:05:25Z andrius 
;
_cod_original_sg_symbol_H-M P-1
_cod_database_code 7218642

loop_
_symmetry_equiv_pos_as_xyz
'x, y, z'
'-x, -y, -z'

loop_
_atom_site_label
_atom_site_type_symbol
_atom_site_fract_x
_atom_site_fract_y
_atom_site_fract_z
_atom_site_U_iso_or_equiv
_atom_site_adp_type
_atom_site_occupancy
_atom_site_symmetry_multiplicity
_atom_site_calc_flag
_atom_site_refinement_flags
C1 C 0.3506(3) 0.59074(18) 0.72922(14) 0.0440(5) Uani 1 1 d .
O4 O 0.1768(2) 0.77913(14) 0.46639(10) 0.0520(4) Uani 1 1 d .
Co1 Co 0.59240(4) 0.77227(3) 0.605250(19) 0.04442(11) Uani 1 1 d .
S2 S 0.62061(8) 0.79467(5) 0.79538(4) 0.04875(16) Uani 1 1 d .
S1 S 0.42884(8) 0.60221(5) 0.62604(4) 0.04662(16) Uani 1 1 d .
S3 S 0.54633(8) 1.00867(5) 0.72373(4) 0.05109(17) Uani 1 1 d .
C6 C 0.6760(4) 0.7995(3) 0.48896(18) 0.0691(8) Uani 1 1 d .
H6A H 0.6003 0.8035 0.4388 0.083 Uiso 1 1 calc R
N1 N 0.5400(2) 0.85871(15) 0.71119(11) 0.0433(4) Uani 1 1 d .
O1 O 0.7177(2) 1.06221(15) 0.75476(13) 0.0739(6) Uani 1 1 d .
O2 O 0.4794(3) 1.04526(15) 0.64593(11) 0.0727(5) Uani 1 1 d .
C8 C 0.3399(3) 0.72576(19) 0.58005(14) 0.0437(5) Uani 1 1 d .
H8A H 0.2630 0.7706 0.6154 0.052 Uiso 1 1 calc R
O3 O 0.2921(3) 0.59961(16) 0.45197(12) 0.0787(6) Uani 1 1 d .
C2 C 0.4425(3) 0.68272(19) 0.81194(14) 0.0443(5) Uani 1 1 d .
C11 C 0.4004(3) 1.04422(19) 0.80079(15) 0.0456(5) Uani 1 1 d .
C15 C 0.3451(4) 1.1050(2) 0.94161(17) 0.0653(7) Uani 1 1 d .
H15 H 0.3859 1.1209 0.9970 0.078 Uiso 1 1 calc R
C9 C 0.2689(3) 0.6922(2) 0.49320(15) 0.0474(6) Uani 1 1 d .
C16 C 0.4588(3) 1.0698(2) 0.88305(16) 0.0555(6) Uani 1 1 d .
H16 H 0.5753 1.0633 0.8989 0.067 Uiso 1 1 calc R
B8 B 0.1373(4) 0.5462(2) 0.7438(2) 0.0536(7) Uani 1 1 d .
B3 B 0.2315(4) 0.6992(2) 0.77822(18) 0.0476(6) Uani 1 1 d .
C7 C 0.7354(4) 0.6947(3) 0.5164(2) 0.0739(8) Uani 1 1 d .
H7A H 0.7106 0.6113 0.4889 0.089 Uiso 1 1 calc R
C14 C 0.1728(4) 1.1171(2) 0.9202(2) 0.0682(8) Uani 1 1 d .
C12 C 0.2267(3) 1.0535(2) 0.77785(18) 0.0627(7) Uani 1 1 d .
H12A H 0.1855 1.0355 0.7227 0.075 Uiso 1 1 calc R
B6 B 0.4959(4) 0.5300(2) 0.79534(19) 0.0529(7) Uani 1 1 d .
B11 B 0.3637(5) 0.4477(3) 0.8625(2) 0.0655(9) Uani 1 1 d .
B4 B 0.2929(4) 0.7009(3) 0.88563(19) 0.0549(7) Uani 1 1 d .
B5 B 0.4574(4) 0.5990(3) 0.89539(19) 0.0568(8) Uani 1 1 d .
C10 C 0.1006(4) 0.7570(3) 0.38177(16) 0.0703(8) Uani 1 1 d .
H10A H 0.0256 0.6809 0.3766 0.105 Uiso 1 1 calc R
H10B H 0.1925 0.7520 0.3436 0.105 Uiso 1 1 calc R
H10C H 0.0335 0.8235 0.3692 0.105 Uiso 1 1 calc R
B7 B 0.2988(4) 0.4423(2) 0.7554(2) 0.0569(8) Uani 1 1 d .
C13 C 0.1147(4) 1.0899(3) 0.8377(2) 0.0747(9) Uani 1 1 d .
H13 H -0.0021 1.0963 0.8221 0.090 Uiso 1 1 calc R
B9 B 0.0981(4) 0.6134(3) 0.8441(2) 0.0608(8) Uani 1 1 d .
C5 C 0.7396(4) 0.8961(3) 0.5422(3) 0.0858(10) Uani 1 1 d .
H5A H 0.7180 0.9822 0.5372 0.103 Uiso 1 1 calc R
B12 B 0.1412(4) 0.4554(3) 0.8307(2) 0.0649(8) Uani 1 1 d .
B10 B 0.2389(5) 0.5514(3) 0.9177(2) 0.0671(9) Uani 1 1 d .
C3 C 0.8420(4) 0.7274(4) 0.5877(2) 0.0946(12) Uani 1 1 d .
H3A H 0.9058 0.6719 0.6199 0.114 Uiso 1 1 calc R
C4 C 0.8436(4) 0.8541(5) 0.6043(2) 0.1004(13) Uani 1 1 d .
H4A H 0.9091 0.9047 0.6505 0.120 Uiso 1 1 calc R
C25 C 0.0500(5) 1.1636(3) 0.9829(2) 0.1074(12) Uani 1 1 d .
H25A H -0.0684 1.1323 0.9655 0.161 Uiso 1 1 calc R
H25B H 0.0607 1.2521 0.9865 0.161 Uiso 1 1 calc R
H25C H 0.0794 1.1359 1.0364 0.161 Uiso 1 1 calc R
H6 H 0.621(3) 0.5200(18) 0.7715(13) 0.048(6) Uiso 1 1 d .
H7 H 0.306(2) 0.3680(18) 0.7047(13) 0.043(6) Uiso 1 1 d .
H3 H 0.207(2) 0.7754(19) 0.7485(13) 0.044(6) Uiso 1 1 d .
H4 H 0.307(3) 0.787(2) 0.9197(14) 0.054(6) Uiso 1 1 d .
H8 H 0.050(3) 0.5378(19) 0.6854(14) 0.057(6) Uiso 1 1 d .
H5 H 0.566(3) 0.625(2) 0.9399(16) 0.066(7) Uiso 1 1 d .
H10 H 0.205(3) 0.538(2) 0.9804(15) 0.065(7) Uiso 1 1 d .
H11 H 0.417(4) 0.363(3) 0.8852(18) 0.094(9) Uiso 1 1 d .
H9 H -0.025(3) 0.635(2) 0.8531(15) 0.069(8) Uiso 1 1 d .
H12 H 0.032(3) 0.384(2) 0.8339(14) 0.062(7) Uiso 1 1 d .

loop_
_atom_site_aniso_label
_atom_site_aniso_U_11
_atom_site_aniso_U_22
_atom_site_aniso_U_33
_atom_site_aniso_U_23
_atom_site_aniso_U_13
_atom_site_aniso_U_12
C1 0.0557(14) 0.0342(11) 0.0429(13) 0.0096(10) -0.0034(11) 0.0058(10)
O4 0.0564(10) 0.0503(9) 0.0487(10) 0.0117(8) -0.0125(8) 0.0041(8)
Co1 0.0476(2) 0.04244(18) 0.0444(2) 0.00835(14) -0.00009(14) 0.00823(13)
S2 0.0523(4) 0.0452(3) 0.0482(4) 0.0113(3) -0.0114(3) 0.0030(3)
S1 0.0592(4) 0.0379(3) 0.0435(3) 0.0053(2) -0.0027(3) 0.0096(3)
S3 0.0648(4) 0.0384(3) 0.0504(4) 0.0106(3) 0.0000(3) 0.0031(3)
C6 0.0674(18) 0.090(2) 0.0551(17) 0.0267(16) 0.0112(14) 0.0126(16)
N1 0.0556(11) 0.0370(9) 0.0375(10) 0.0070(8) -0.0061(9) 0.0064(8)
O1 0.0640(11) 0.0581(11) 0.0934(15) 0.0000(10) 0.0032(10) -0.0194(9)
O2 0.1178(16) 0.0539(10) 0.0524(11) 0.0192(9) 0.0031(10) 0.0277(10)
C8 0.0500(13) 0.0393(12) 0.0427(13) 0.0076(10) -0.0028(10) 0.0086(10)
O3 0.1212(16) 0.0602(11) 0.0539(12) -0.0071(10) -0.0193(11) 0.0258(11)
C2 0.0542(13) 0.0393(12) 0.0399(12) 0.0099(10) -0.0057(10) 0.0051(10)
C11 0.0568(14) 0.0316(11) 0.0474(14) 0.0037(10) -0.0065(11) 0.0031(10)
C15 0.097(2) 0.0482(15) 0.0495(16) 0.0013(12) -0.0004(16) 0.0081(15)
C9 0.0522(14) 0.0444(13) 0.0450(14) 0.0088(11) -0.0022(11) 0.0007(11)
C16 0.0660(16) 0.0462(14) 0.0528(16) 0.0060(12) -0.0098(13) 0.0028(12)
B8 0.0554(17) 0.0439(15) 0.0605(19) 0.0084(14) -0.0035(15) -0.0003(13)
B3 0.0522(16) 0.0404(14) 0.0509(17) 0.0075(13) -0.0014(13) 0.0080(12)
C7 0.089(2) 0.0561(17) 0.081(2) 0.0035(16) 0.0377(18) 0.0117(15)
C14 0.084(2) 0.0443(14) 0.077(2) 0.0003(14) 0.0200(17) 0.0036(14)
C12 0.0627(17) 0.0577(16) 0.0650(18) -0.0064(13) -0.0134(14) 0.0087(13)
B6 0.0632(19) 0.0424(15) 0.0554(18) 0.0148(13) -0.0087(15) 0.0136(13)
B11 0.089(2) 0.0477(17) 0.062(2) 0.0243(15) -0.0046(17) 0.0067(16)
B4 0.0693(19) 0.0486(16) 0.0476(17) 0.0081(14) 0.0029(15) 0.0064(14)
B5 0.072(2) 0.0515(17) 0.0484(17) 0.0200(14) -0.0062(15) 0.0075(15)
C10 0.0795(19) 0.0739(18) 0.0535(17) 0.0183(14) -0.0237(14) -0.0091(15)
B7 0.075(2) 0.0371(14) 0.0584(19) 0.0145(14) -0.0063(16) 0.0036(14)
C13 0.0573(17) 0.0666(18) 0.098(3) -0.0070(17) -0.0039(17) 0.0081(14)
B9 0.063(2) 0.0583(18) 0.062(2) 0.0113(15) 0.0080(16) 0.0032(15)
C5 0.088(2) 0.0504(17) 0.127(3) 0.024(2) 0.059(2) 0.0085(16)
B12 0.078(2) 0.0503(17) 0.066(2) 0.0170(15) 0.0019(17) -0.0044(16)
B10 0.085(2) 0.0636(19) 0.054(2) 0.0209(16) 0.0066(17) 0.0005(17)
C3 0.0564(19) 0.156(4) 0.090(3) 0.067(3) 0.0246(18) 0.049(2)
C4 0.0544(19) 0.155(4) 0.079(3) -0.023(3) 0.0147(17) -0.033(2)
C25 0.128(3) 0.082(2) 0.117(3) 0.000(2) 0.059(2) 0.017(2)

loop_
_atom_type_symbol
_atom_type_description
_atom_type_scat_dispersion_real
_atom_type_scat_dispersion_imag
_atom_type_scat_source
C C 0.0033 0.0016 'International Tables Vol C Tables 4.2.6.8 and 6.1.1.4'
H H 0.0000 0.0000 'International Tables Vol C Tables 4.2.6.8 and 6.1.1.4'
B B 0.0013 0.0007 'International Tables Vol C Tables 4.2.6.8 and 6.1.1.4'
N N 0.0061 0.0033 'International Tables Vol C Tables 4.2.6.8 and 6.1.1.4'
O O 0.0106 0.0060 'International Tables Vol C Tables 4.2.6.8 and 6.1.1.4'
S S 0.1246 0.1234 'International Tables Vol C Tables 4.2.6.8 and 6.1.1.4'
Co Co 0.3494 0.9721 'International Tables Vol C Tables 4.2.6.8 and 6.1.1.4'

loop_
_geom_angle_atom_site_label_1
_geom_angle_atom_site_label_2
_geom_angle_atom_site_label_3
_geom_angle
C2 C1 B8 110.70(18)
C2 C1 B6 62.21(14)
B8 C1 B6 114.03(19)
C2 C1 B7 111.28(18)
B8 C1 B7 62.64(16)
B6 C1 B7 62.10(15)
C2 C1 B3 60.11(14)
B8 C1 B3 63.07(15)
B6 C1 B3 113.87(19)
B7 C1 B3 114.5(2)
C2 C1 S1 121.75(15)
B8 C1 S1 121.20(16)
B6 C1 S1 112.67(17)
B7 C1 S1 114.63(16)
B3 C1 S1 123.47(15)
C9 O4 C10 116.01(19)
N1 Co1 C8 89.90(8)
N1 Co1 C7 159.00(12)
C8 Co1 C7 110.67(12)
N1 Co1 C5 106.98(12)
C8 Co1 C5 123.55(14)
C7 Co1 C5 65.70(12)
N1 Co1 C6 143.21(11)
C8 Co1 C6 100.96(11)
C7 Co1 C6 39.31(11)
C5 Co1 C6 38.55(12)
N1 Co1 C4 95.24(11)
C8 Co1 C4 163.17(16)
C7 Co1 C4 66.30(13)
C5 Co1 C4 39.64(14)
C6 Co1 C4 65.78(13)
N1 Co1 C3 119.56(14)
C8 Co1 C3 146.30(16)
C7 Co1 C3 39.58(13)
C5 Co1 C3 66.25(13)
C6 Co1 C3 66.04(12)
C4 Co1 C3 39.66(14)
N1 Co1 S1 94.20(6)
C8 Co1 S1 49.87(6)
C7 Co1 S1 95.99(8)
C5 Co1 S1 158.25(12)
C6 Co1 S1 119.71(9)
C4 Co1 S1 145.06(16)
C3 Co1 S1 107.73(13)
N1 S2 C2 100.89(9)
C8 S1 C1 109.50(11)
C8 S1 Co1 58.43(7)
C1 S1 Co1 116.43(7)
O2 S3 O1 117.84(12)
O2 S3 N1 105.24(10)
O1 S3 N1 110.59(10)
O2 S3 C11 108.49(11)
O1 S3 C11 106.80(11)
N1 S3 C11 107.48(10)
C5 C6 C7 108.6(3)
C5 C6 Co1 70.55(18)
C7 C6 Co1 69.88(17)
S3 N1 S2 113.60(10)
S3 N1 Co1 122.21(10)
S2 N1 Co1 112.81(9)
C9 C8 S1 112.88(16)
C9 C8 Co1 121.16(17)
S1 C8 Co1 71.70(8)
B5 C2 C1 109.29(17)
B5 C2 B4 63.03(17)
C1 C2 B4 110.19(18)
B5 C2 B3 114.0(2)
C1 C2 B3 61.20(14)
B4 C2 B3 62.36(16)
B5 C2 B6 61.97(16)
C1 C2 B6 59.76(13)
B4 C2 B6 113.55(19)
B3 C2 B6 112.73(17)
B5 C2 S2 118.53(16)
C1 C2 S2 118.50(16)
B4 C2 S2 124.56(16)
B3 C2 S2 121.68(16)
B6 C2 S2 112.89(16)
C16 C11 C12 119.5(2)
C16 C11 S3 120.89(19)
C12 C11 S3 119.47(19)
C14 C15 C16 121.5(3)
O3 C9 O4 124.1(2)
O3 C9 C8 125.1(2)
O4 C9 C8 110.80(19)
C15 C16 C11 120.1(2)
C1 B8 B7 59.44(15)
C1 B8 B9 105.3(2)
B7 B8 B9 108.3(2)
C1 B8 B12 105.0(2)
B7 B8 B12 59.43(18)
B9 B8 B12 60.45(18)
C1 B8 B3 59.58(14)
B7 B8 B3 109.0(2)
B9 B8 B3 59.31(16)
B12 B8 B3 107.9(2)
C2 B3 C1 58.68(13)
C2 B3 B9 105.0(2)
C1 B3 B9 103.99(19)
C2 B3 B4 58.53(15)
C1 B3 B4 105.20(18)
B9 B3 B4 60.01(18)
C2 B3 B8 104.99(18)
C1 B3 B8 57.36(15)
B9 B3 B8 59.87(17)
B4 B3 B8 107.7(2)
C6 C7 C3 108.3(3)
C6 C7 Co1 70.81(16)
C3 C7 Co1 71.02(17)
C15 C14 C13 118.0(3)
C15 C14 C25 122.0(3)
C13 C14 C25 120.0(3)
C11 C12 C13 119.4(3)
C1 B6 B11 104.8(2)
C1 B6 C2 58.04(13)
B11 B6 C2 104.0(2)
C1 B6 B7 58.94(14)
B11 B6 B7 60.14(18)
C2 B6 B7 105.49(19)
C1 B6 B5 103.91(19)
B11 B6 B5 60.11(18)
C2 B6 B5 56.97(14)
B7 B6 B5 107.9(2)
B6 B11 B5 60.61(17)
B6 B11 B7 60.52(18)
B5 B11 B7 108.6(2)
B6 B11 B10 108.8(2)
B5 B11 B10 59.93(19)
B7 B11 B10 108.2(2)
B6 B11 B12 108.4(2)
B5 B11 B12 108.0(2)
B7 B11 B12 59.66(18)
B10 B11 B12 60.1(2)
C2 B4 B10 104.9(2)
C2 B4 B9 105.3(2)
B10 B4 B9 60.57(18)
C2 B4 B3 59.11(15)
B10 B4 B3 108.2(2)
B9 B4 B3 59.85(17)
C2 B4 B5 58.04(15)
B10 B4 B5 59.90(18)
B9 B4 B5 108.0(2)
B3 B4 B5 107.3(2)
C2 B5 B10 105.6(2)
C2 B5 B11 106.6(2)
B10 B5 B11 60.08(19)
C2 B5 B4 58.93(15)
B10 B5 B4 59.87(18)
B11 B5 B4 108.4(2)
C2 B5 B6 61.05(15)
B10 B5 B6 107.9(2)
B11 B5 B6 59.28(18)
B4 B5 B6 109.5(2)
C1 B7 B12 104.6(2)
C1 B7 B11 104.2(2)
B12 B7 B11 60.28(19)
C1 B7 B8 57.92(14)
B12 B7 B8 60.38(18)
B11 B7 B8 107.9(2)
C1 B7 B6 58.97(14)
B12 B7 B6 107.9(2)
B11 B7 B6 59.34(17)
B8 B7 B6 107.56(19)
C12 C13 C14 121.4(3)
B3 B9 B4 60.13(17)
B3 B9 B8 60.81(17)
B4 B9 B8 108.5(2)
B3 B9 B10 107.8(2)
B4 B9 B10 59.68(17)
B8 B9 B10 107.4(2)
B3 B9 B12 108.6(2)
B4 B9 B12 107.9(2)
B8 B9 B12 59.83(17)
B10 B9 B12 59.59(19)
C6 C5 C4 108.7(3)
C6 C5 Co1 70.89(17)
C4 C5 Co1 70.47(19)
B7 B12 B11 60.07(19)
B7 B12 B10 108.3(2)
B11 B12 B10 59.88(19)
B7 B12 B8 60.19(17)
B11 B12 B8 107.6(2)
B10 B12 B8 107.7(2)
B7 B12 B9 108.3(2)
B11 B12 B9 107.8(2)
B10 B12 B9 60.04(18)
B8 B12 B9 59.72(17)
B4 B10 B5 60.23(17)
B4 B10 B11 108.6(2)
B5 B10 B11 59.99(19)
B4 B10 B12 108.5(2)
B5 B10 B12 107.9(2)
B11 B10 B12 59.97(19)
B4 B10 B9 59.75(17)
B5 B10 B9 107.6(2)
B11 B10 B9 108.1(2)
B12 B10 B9 60.37(18)
C7 C3 C4 107.0(3)
C7 C3 Co1 69.40(16)
C4 C3 Co1 69.95(18)
C5 C4 C3 107.3(3)
C5 C4 Co1 69.89(17)
C3 C4 Co1 70.38(18)

loop_
_geom_bond_atom_site_label_1
_geom_bond_atom_site_label_2
_geom_bond_distance
C1 C2 1.690(3)
C1 B8 1.693(4)
C1 B6 1.721(3)
C1 B7 1.721(3)
C1 B3 1.734(3)
C1 S1 1.803(2)
O4 C9 1.325(3)
O4 C10 1.452(3)
Co1 N1 1.9661(18)
Co1 C8 1.970(2)
Co1 C7 2.030(3)
Co1 C5 2.038(3)
Co1 C6 2.042(3)
Co1 C4 2.045(3)
Co1 C3 2.051(3)
Co1 S1 2.1949(7)
S2 N1 1.6923(18)
S2 C2 1.786(2)
S1 C8 1.768(2)
S3 O2 1.4324(17)
S3 O1 1.4371(17)
S3 N1 1.6324(17)
S3 C11 1.758(2)
C6 C5 1.347(4)
C6 C7 1.370(4)
C8 C9 1.484(3)
O3 C9 1.202(3)
C2 B5 1.689(3)
C2 B4 1.705(4)
C2 B3 1.715(3)
C2 B6 1.762(3)
C11 C16 1.379(3)
C11 C12 1.382(3)
C15 C14 1.373(4)
C15 C16 1.374(4)
B8 B7 1.775(4)
B8 B9 1.776(4)
B8 B12 1.778(4)
B8 B3 1.793(4)
B3 B9 1.766(4)
B3 B4 1.771(4)
C7 C3 1.382(4)
C14 C13 1.384(4)
C14 C25 1.507(4)
C12 C13 1.384(4)
B6 B11 1.754(5)
B6 B7 1.775(4)
B6 B5 1.778(4)
B11 B5 1.769(4)
B11 B7 1.768(4)
B11 B10 1.771(5)
B11 B12 1.772(5)
B4 B10 1.767(4)
B4 B9 1.769(4)
B4 B5 1.774(4)
B5 B10 1.768(5)
B7 B12 1.761(5)
B9 B10 1.783(5)
B9 B12 1.789(4)
C5 C4 1.385(5)
B12 B10 1.775(5)
C3 C4 1.390(5)
